data_4037382
loop_
_publ_author_name
'Kumar, Sonu'
'Saunthwal, Rakesh K.'
'Mujahid, Mohammad'
'Aggarwal, Trapti'
'Verma, Akhilesh K.'

_publ_section_title
;
 Palladium-Catalyzed Intramolecular Fujiwara-Hydroarylation: Synthesis of
 Benzo[a]phenazines Derivatives.
;
_journal_issue 20
_journal_name_full 'The Journal of organic chemistry'
_journal_page_first 9912
_journal_page_last 9923
_journal_paper_doi 10.1021/acs.joc.6b02096
_journal_volume 81
_journal_year 2016
_chemical_formula_moiety 'C27 H24 N2 O3'
_chemical_formula_sum 'C27 H24 N2 O3'
_chemical_formula_weight 424.48
_space_group_crystal_system monoclinic
_space_group_IT_number 14
_space_group_name_Hall '-P 2ybc'
_space_group_name_H-M_alt 'P 1 21/c 1'
_atom_sites_solution_hydrogens geom
_audit_creation_method SHELXL-2016/4
_cell_angle_alpha 90
_cell_angle_beta 101.052(4)
_cell_angle_gamma 90
_cell_formula_units_Z 4
_cell_length_a 9.8429(4)
_cell_length_b 15.4103(7)
_cell_length_c 15.0070(6)
_cell_measurement_reflns_used 3934
_cell_measurement_temperature 293(2)
_cell_measurement_theta_max 25.00
_cell_measurement_theta_min 2.99
_cell_volume 2234.08(17)
_computing_structure_refinement 'SHELXL-2016/4 (Sheldrick, 2016)'
_diffrn_ambient_temperature 293(2)
_diffrn_measured_fraction_theta_full 0.998
_diffrn_measured_fraction_theta_max 0.998
_diffrn_measurement_device_type 'Xcalibur, Sapphire3'
_diffrn_measurement_method '\w scans'
_diffrn_radiation_type MoK\a
_diffrn_radiation_wavelength 0.71073
_diffrn_reflns_av_R_equivalents 0.0222
_diffrn_reflns_av_unetI/netI 0.0213
_diffrn_reflns_Laue_measured_fraction_full 0.998
_diffrn_reflns_Laue_measured_fraction_max 0.998
_diffrn_reflns_limit_h_max 11
_diffrn_reflns_limit_h_min -11
_diffrn_reflns_limit_k_max 18
_diffrn_reflns_limit_k_min -18
_diffrn_reflns_limit_l_max 17
_diffrn_reflns_limit_l_min -16
_diffrn_reflns_number 15647
_diffrn_reflns_point_group_measured_fraction_full 0.998
_diffrn_reflns_point_group_measured_fraction_max 0.998
_diffrn_reflns_theta_full 24.999
_diffrn_reflns_theta_max 24.999
_diffrn_reflns_theta_min 2.984
_exptl_absorpt_coefficient_mu 0.083
_exptl_absorpt_correction_T_max 0.985
_exptl_absorpt_correction_T_min 0.981
_exptl_absorpt_correction_type multi-scan
_exptl_absorpt_process_details Crysalispro
_exptl_crystal_colour colorless
_exptl_crystal_density_diffrn 1.262
_exptl_crystal_description block
_exptl_crystal_F_000 896
_exptl_crystal_size_max 0.230
_exptl_crystal_size_mid 0.220
_exptl_crystal_size_min 0.180
_refine_diff_density_max 0.854
_refine_diff_density_min -0.302
_refine_diff_density_rms 0.047
_refine_ls_extinction_method none
_refine_ls_goodness_of_fit_ref 1.054
_refine_ls_hydrogen_treatment constr
_refine_ls_matrix_type full
_refine_ls_number_parameters 294
_refine_ls_number_reflns 3934
_refine_ls_number_restraints 0
_refine_ls_restrained_S_all 1.054
_refine_ls_R_factor_all 0.0723
_refine_ls_R_factor_gt 0.0585
_refine_ls_shift/su_max 0.011
_refine_ls_shift/su_mean 0.000
_refine_ls_structure_factor_coef Fsqd
_refine_ls_weighting_details 'w=1/[\s^2^(Fo^2^)+(0.0921P)^2^+1.0424P] where P=(Fo^2^+2Fc^2^)/3'
_refine_ls_weighting_scheme calc
_refine_ls_wR_factor_gt 0.1701
_refine_ls_wR_factor_ref 0.1799
_reflns_Friedel_coverage 0.000
_reflns_number_gt 3164
_reflns_number_total 3934
_reflns_threshold_expression 'I > 2\s(I)'
_cod_data_source_file jo6b02096_si_003.cif
_cod_data_source_block shelx
_cod_original_cell_volume 2234.07(17)
_cod_original_sg_symbol_H-M 'P 21/c'
_cod_database_code 4037382
_shelx_shelxl_version_number 2016/4
_shelx_space_group_comment
;
The symmetry employed for this shelxl refinement is uniquely defined
by the following loop, which should always be used as a source of
symmetry information in preference to the above space-group names.
They are only intended as comments.
;
_shelx_estimated_absorpt_t_min 0.981
_shelx_estimated_absorpt_t_max 0.985

loop_
_space_group_symop_operation_xyz
'x, y, z'
'-x, y+1/2, -z+1/2'
'-x, -y, -z'
'x, -y-1/2, z-1/2'

loop_
_atom_site_label
_atom_site_type_symbol
_atom_site_fract_x
_atom_site_fract_y
_atom_site_fract_z
_atom_site_U_iso_or_equiv
_atom_site_adp_type
_atom_site_occupancy
_atom_site_site_symmetry_order
_atom_site_calc_flag
_atom_site_refinement_flags_posn
_atom_site_refinement_flags_adp
C1 C 0.2629(2) -0.22343(15) 0.62183(15) 0.0427(6) Uani 1 1 d . .
C2 C 0.3195(3) -0.29182(17) 0.68081(17) 0.0514(6) Uani 1 1 d . .
H2 H 0.393787 -0.280628 0.727827 0.062 Uiso 1 1 calc R U
C3 C 0.2667(3) -0.37328(17) 0.66960(19) 0.0554(7) Uani 1 1 d . .
C4 C 0.3264(4) -0.4461(2) 0.7331(3) 0.0974(12) Uani 1 1 d . .
H4A H 0.422628 -0.434871 0.756453 0.146 Uiso 1 1 calc R U
H4B H 0.317033 -0.500037 0.700584 0.146 Uiso 1 1 calc R U
H4C H 0.277521 -0.449357 0.782548 0.146 Uiso 1 1 calc R U
C5 C 0.1539(3) -0.39079(18) 0.5979(2) 0.0623(7) Uani 1 1 d . .
H5 H 0.118373 -0.446775 0.590107 0.075 Uiso 1 1 calc R U
C6 C 0.0966(3) -0.32637(17) 0.5398(2) 0.0587(7) Uani 1 1 d . .
H6 H 0.021528 -0.338735 0.493721 0.070 Uiso 1 1 calc R U
C7 C 0.1505(2) -0.24142(15) 0.54949(15) 0.0422(5) Uani 1 1 d . .
C8 C 0.1552(2) -0.10182(14) 0.49944(14) 0.0359(5) Uani 1 1 d . .
C9 C 0.1123(2) -0.03486(14) 0.43091(14) 0.0364(5) Uani 1 1 d . .
C10 C 0.0103(2) -0.05506(15) 0.35469(15) 0.0423(5) Uani 1 1 d . .
H10 H -0.035322 -0.108100 0.351992 0.051 Uiso 1 1 calc R U
C11 C -0.0227(2) 0.00263(15) 0.28410(15) 0.0449(6) Uani 1 1 d . .
C12 C -0.1910(3) -0.0905(2) 0.1983(2) 0.0754(9) Uani 1 1 d . .
H12A H -0.258519 -0.090503 0.142849 0.113 Uiso 1 1 calc R U
H12B H -0.236609 -0.098193 0.248809 0.113 Uiso 1 1 calc R U
H12C H -0.126661 -0.137143 0.197032 0.113 Uiso 1 1 calc R U
C13 C 0.0493(2) 0.08153(15) 0.28794(15) 0.0424(5) Uani 1 1 d . .
C14 C -0.0705(3) 0.19999(19) 0.2139(2) 0.0685(8) Uani 1 1 d . .
H14A H -0.076837 0.235685 0.160886 0.103 Uiso 1 1 calc R U
H14B H -0.044043 0.235073 0.267315 0.103 Uiso 1 1 calc R U
H14C H -0.158829 0.173694 0.214409 0.103 Uiso 1 1 calc R U
C15 C 0.1461(2) 0.10370(14) 0.36390(15) 0.0389(5) Uani 1 1 d . .
C16 C 0.3283(3) 0.1839(2) 0.3230(2) 0.0729(9) Uani 1 1 d . .
H16A H 0.300033 0.177492 0.258520 0.109 Uiso 1 1 calc R U
H16B H 0.388605 0.136883 0.346616 0.109 Uiso 1 1 calc R U
H16C H 0.376439 0.237959 0.336230 0.109 Uiso 1 1 calc R U
C17 C 0.1792(2) 0.04648(14) 0.43915(14) 0.0365(5) Uani 1 1 d . .
C18 C 0.2820(2) 0.06616(14) 0.52098(14) 0.0385(5) Uani 1 1 d . .
C19 C 0.3204(2) 0.00287(15) 0.58316(15) 0.0434(6) Uani 1 1 d . .
H19 H 0.386725 0.015885 0.634362 0.052 Uiso 1 1 calc R U
C20 C 0.2643(2) -0.08296(15) 0.57435(15) 0.0396(5) Uani 1 1 d . .
C21 C 0.3475(2) 0.15297(15) 0.54040(14) 0.0410(5) Uani 1 1 d . .
C22 C 0.2712(3) 0.22613(16) 0.55214(17) 0.0505(6) Uani 1 1 d . .
H22 H 0.175725 0.221771 0.546945 0.061 Uiso 1 1 calc R U
C23 C 0.3348(3) 0.30497(17) 0.57133(19) 0.0587(7) Uani 1 1 d . .
H23 H 0.281130 0.353071 0.579007 0.070 Uiso 1 1 calc R U
C24 C 0.4769(3) 0.31514(17) 0.57966(18) 0.0573(7) Uani 1 1 d . .
C25 C 0.5469(4) 0.4020(2) 0.6004(3) 0.0914(11) Uani 1 1 d . .
H25A H 0.481383 0.447574 0.581196 0.137 Uiso 1 1 calc R U
H25B H 0.622471 0.406838 0.568701 0.137 Uiso 1 1 calc R U
H25C H 0.581283 0.406683 0.664565 0.137 Uiso 1 1 calc R U
C26 C 0.5529(3) 0.24057(19) 0.57007(19) 0.0593(7) Uani 1 1 d . .
H26 H 0.648521 0.244551 0.576394 0.071 Uiso 1 1 calc R U
C27 C 0.4900(2) 0.16147(17) 0.55153(17) 0.0496(6) Uani 1 1 d . .
H27 H 0.543755 0.112779 0.546337 0.060 Uiso 1 1 calc R U
N1 N 0.3169(2) -0.14316(13) 0.63527(13) 0.0449(5) Uani 1 1 d . .
N2 N 0.09746(18) -0.17954(12) 0.48896(12) 0.0416(5) Uani 1 1 d . .
O1 O -0.11890(19) -0.01049(12) 0.20728(12) 0.0637(6) Uani 1 1 d . .
O2 O 0.02932(18) 0.13473(11) 0.21283(11) 0.0532(5) Uani 1 1 d . .
O3 O 0.20921(16) 0.18294(10) 0.36434(11) 0.0476(4) Uani 1 1 d . .

loop_
_atom_site_aniso_label
_atom_site_aniso_U_11
_atom_site_aniso_U_22
_atom_site_aniso_U_33
_atom_site_aniso_U_23
_atom_site_aniso_U_13
_atom_site_aniso_U_12
C1 0.0435(12) 0.0471(13) 0.0386(12) 0.0066(10) 0.0110(10) 0.0028(11)
C2 0.0491(14) 0.0580(16) 0.0461(14) 0.0105(12) 0.0065(11) 0.0051(12)
C3 0.0563(15) 0.0521(15) 0.0597(16) 0.0153(12) 0.0163(12) 0.0083(13)
C4 0.095(3) 0.087(3) 0.108(3) 0.028(2) 0.013(2) 0.009(2)
C5 0.0660(17) 0.0437(14) 0.076(2) 0.0117(13) 0.0094(15) -0.0036(13)
C6 0.0580(15) 0.0486(15) 0.0644(17) 0.0073(13) -0.0012(13) -0.0050(13)
C7 0.0434(12) 0.0433(13) 0.0402(12) 0.0043(10) 0.0091(10) 0.0014(10)
C8 0.0340(11) 0.0385(12) 0.0356(11) -0.0003(9) 0.0081(9) 0.0014(9)
C9 0.0351(11) 0.0402(12) 0.0341(11) -0.0007(9) 0.0071(9) 0.0034(9)
C10 0.0416(12) 0.0401(12) 0.0428(13) -0.0016(10) 0.0019(10) -0.0024(10)
C11 0.0456(13) 0.0454(13) 0.0395(13) -0.0010(10) -0.0024(10) 0.0035(11)
C12 0.079(2) 0.0654(19) 0.0664(19) -0.0039(15) -0.0243(16) -0.0110(16)
C13 0.0482(13) 0.0433(13) 0.0357(12) 0.0049(10) 0.0082(10) 0.0073(11)
C14 0.079(2) 0.0657(18) 0.0596(17) 0.0197(14) 0.0118(14) 0.0219(16)
C15 0.0416(12) 0.0359(12) 0.0409(12) 0.0005(9) 0.0123(9) 0.0024(9)
C16 0.0659(18) 0.083(2) 0.076(2) 0.0052(16) 0.0280(15) -0.0203(16)
C17 0.0340(11) 0.0402(12) 0.0362(11) -0.0020(9) 0.0092(9) 0.0026(9)
C18 0.0359(11) 0.0420(12) 0.0383(12) -0.0034(10) 0.0089(9) 0.0006(10)
C19 0.0412(12) 0.0484(13) 0.0377(12) -0.0046(10) 0.0000(9) -0.0033(10)
C20 0.0386(12) 0.0454(13) 0.0349(12) 0.0001(10) 0.0077(9) 0.0007(10)
C21 0.0425(12) 0.0461(13) 0.0343(12) -0.0040(10) 0.0072(9) -0.0035(10)
C22 0.0448(13) 0.0485(14) 0.0582(15) -0.0070(12) 0.0096(11) 0.0006(11)
C23 0.0635(17) 0.0473(15) 0.0632(17) -0.0094(12) 0.0068(13) 0.0061(13)
C24 0.0681(17) 0.0515(15) 0.0506(15) -0.0046(12) 0.0070(12) -0.0133(13)
C25 0.103(3) 0.061(2) 0.105(3) -0.0073(19) 0.007(2) -0.0250(19)
C26 0.0463(14) 0.0698(18) 0.0624(17) -0.0090(14) 0.0117(12) -0.0141(13)
C27 0.0432(13) 0.0514(14) 0.0552(15) -0.0101(12) 0.0117(11) -0.0024(11)
N1 0.0458(11) 0.0510(12) 0.0363(10) 0.0050(9) 0.0040(8) 0.0008(9)
N2 0.0410(10) 0.0428(11) 0.0400(10) 0.0014(8) 0.0054(8) -0.0009(9)
O1 0.0729(12) 0.0555(11) 0.0501(11) 0.0041(8) -0.0200(9) -0.0048(9)
O2 0.0664(11) 0.0549(10) 0.0384(9) 0.0104(8) 0.0103(8) 0.0099(9)
O3 0.0528(10) 0.0416(9) 0.0493(9) 0.0036(7) 0.0115(7) -0.0039(8)

loop_
_atom_type_symbol
_atom_type_description
_atom_type_scat_dispersion_real
_atom_type_scat_dispersion_imag
_atom_type_scat_source
C C 0.0033 0.0016 'International Tables Vol C Tables 4.2.6.8 and 6.1.1.4'
H H 0.0000 0.0000 'International Tables Vol C Tables 4.2.6.8 and 6.1.1.4'
N N 0.0061 0.0033 'International Tables Vol C Tables 4.2.6.8 and 6.1.1.4'
O O 0.0106 0.0060 'International Tables Vol C Tables 4.2.6.8 and 6.1.1.4'

loop_
_geom_angle_atom_site_label_1
_geom_angle_atom_site_label_2
_geom_angle_atom_site_label_3
_geom_angle
N1 C1 C2 119.5(2)
N1 C1 C7 121.4(2)
C2 C1 C7 119.1(2)
C3 C2 C1 121.0(2)
C3 C2 H2 119.5
C1 C2 H2 119.5
C2 C3 C5 119.8(2)
C2 C3 C4 120.9(3)
C5 C3 C4 119.4(3)
C3 C4 H4A 109.5
C3 C4 H4B 109.5
H4A C4 H4B 109.5
C3 C4 H4C 109.5
H4A C4 H4C 109.5
H4B C4 H4C 109.5
C6 C5 C3 120.9(3)
C6 C5 H5 119.6
C3 C5 H5 119.6
C5 C6 C7 120.4(2)
C5 C6 H6 119.8
C7 C6 H6 119.8
N2 C7 C6 119.8(2)
N2 C7 C1 121.3(2)
C6 C7 C1 118.8(2)
N2 C8 C20 121.3(2)
N2 C8 C9 119.76(19)
C20 C8 C9 118.86(19)
C10 C9 C17 121.1(2)
C10 C9 C8 118.8(2)
C17 C9 C8 119.94(19)
C11 C10 C9 120.8(2)
C11 C10 H10 119.6
C9 C10 H10 119.6
O1 C11 C10 125.6(2)
O1 C11 C13 115.3(2)
C10 C11 C13 119.1(2)
O1 C12 H12A 109.5
O1 C12 H12B 109.5
H12A C12 H12B 109.5
O1 C12 H12C 109.5
H12A C12 H12C 109.5
H12B C12 H12C 109.5
O2 C13 C15 119.7(2)
O2 C13 C11 119.4(2)
C15 C13 C11 120.8(2)
O2 C14 H14A 109.5
O2 C14 H14B 109.5
H14A C14 H14B 109.5
O2 C14 H14C 109.5
H14A C14 H14C 109.5
H14B C14 H14C 109.5
O3 C15 C13 117.71(19)
O3 C15 C17 120.99(19)
C13 C15 C17 121.3(2)
O3 C16 H16A 109.5
O3 C16 H16B 109.5
H16A C16 H16B 109.5
O3 C16 H16C 109.5
H16A C16 H16C 109.5
H16B C16 H16C 109.5
C9 C17 C15 116.74(19)
C9 C17 C18 119.56(19)
C15 C17 C18 123.6(2)
C19 C18 C17 119.0(2)
C19 C18 C21 117.36(19)
C17 C18 C21 123.6(2)
C18 C19 C20 123.5(2)
C18 C19 H19 118.3
C20 C19 H19 118.3
N1 C20 C8 122.1(2)
N1 C20 C19 119.2(2)
C8 C20 C19 118.7(2)
C22 C21 C27 118.0(2)
C22 C21 C18 122.1(2)
C27 C21 C18 119.9(2)
C23 C22 C21 120.7(2)
C23 C22 H22 119.6
C21 C22 H22 119.6
C22 C23 C24 122.0(2)
C22 C23 H23 119.0
C24 C23 H23 119.0
C23 C24 C26 116.7(2)
C23 C24 C25 122.0(3)
C26 C24 C25 121.3(3)
C24 C25 H25A 109.5
C24 C25 H25B 109.5
H25A C25 H25B 109.5
C24 C25 H25C 109.5
H25A C25 H25C 109.5
H25B C25 H25C 109.5
C27 C26 C24 121.6(2)
C27 C26 H26 119.2
C24 C26 H26 119.2
C26 C27 C21 121.0(2)
C26 C27 H27 119.5
C21 C27 H27 119.5
C20 N1 C1 116.48(19)
C8 N2 C7 117.22(19)
C11 O1 C12 117.7(2)
C13 O2 C14 113.94(19)
C15 O3 C16 114.62(19)

loop_
_geom_bond_atom_site_label_1
_geom_bond_atom_site_label_2
_geom_bond_distance
C1 N1 1.346(3)
C1 C2 1.420(3)
C1 C7 1.421(3)
C2 C3 1.357(4)
C2 H2 0.9300
C3 C5 1.416(4)
C3 C4 1.516(4)
C4 H4A 0.9600
C4 H4B 0.9600
C4 H4C 0.9600
C5 C6 1.369(4)
C5 H5 0.9300
C6 C7 1.410(3)
C6 H6 0.9300
C7 N2 1.351(3)
C8 N2 1.322(3)
C8 C20 1.428(3)
C8 C9 1.461(3)
C9 C10 1.405(3)
C9 C17 1.410(3)
C10 C11 1.373(3)
C10 H10 0.9300
C11 O1 1.359(3)
C11 C13 1.403(3)
C12 O1 1.416(3)
C12 H12A 0.9600
C12 H12B 0.9600
C12 H12C 0.9600
C13 O2 1.377(3)
C13 C15 1.381(3)
C14 O2 1.409(3)
C14 H14A 0.9600
C14 H14B 0.9600
C14 H14C 0.9600
C15 O3 1.369(3)
C15 C17 1.421(3)
C16 O3 1.427(3)
C16 H16A 0.9600
C16 H16B 0.9600
C16 H16C 0.9600
C17 C18 1.465(3)
C18 C19 1.353(3)
C18 C21 1.489(3)
C19 C20 1.429(3)
C19 H19 0.9300
C20 N1 1.335(3)
C21 C22 1.385(3)
C21 C27 1.386(3)
C22 C23 1.372(3)
C22 H22 0.9300
C23 C24 1.389(4)
C23 H23 0.9300
C24 C26 1.393(4)
C24 C25 1.510(4)
C25 H25A 0.9600
C25 H25B 0.9600
C25 H25C 0.9600
C26 C27 1.371(4)
C26 H26 0.9300
C27 H27 0.9300

loop_
_geom_torsion_atom_site_label_1
_geom_torsion_atom_site_label_2
_geom_torsion_atom_site_label_3
_geom_torsion_atom_site_label_4
_geom_torsion
N1 C1 C2 C3 179.4(2)
C7 C1 C2 C3 -0.8(4)
C1 C2 C3 C5 0.3(4)
C1 C2 C3 C4 -179.5(3)
C2 C3 C5 C6 -0.5(4)
C4 C3 C5 C6 179.4(3)
C3 C5 C6 C7 1.1(4)
C5 C6 C7 N2 176.6(2)
C5 C6 C7 C1 -1.6(4)
N1 C1 C7 N2 3.0(3)
C2 C1 C7 N2 -176.8(2)
N1 C1 C7 C6 -178.8(2)
C2 C1 C7 C6 1.4(3)
N2 C8 C9 C10 -0.3(3)
C20 C8 C9 C10 176.51(19)
N2 C8 C9 C17 -176.36(19)
C20 C8 C9 C17 0.5(3)
C17 C9 C10 C11 2.9(3)
C8 C9 C10 C11 -173.1(2)
C9 C10 C11 O1 179.7(2)
C9 C10 C11 C13 1.6(3)
O1 C11 C13 O2 -6.5(3)
C10 C11 C13 O2 171.8(2)
O1 C11 C13 C15 177.7(2)
C10 C11 C13 C15 -4.0(4)
O2 C13 C15 O3 6.3(3)
C11 C13 C15 O3 -177.8(2)
O2 C13 C15 C17 -173.79(19)
C11 C13 C15 C17 2.1(3)
C10 C9 C17 C15 -4.7(3)
C8 C9 C17 C15 171.22(18)
C10 C9 C17 C18 178.13(19)
C8 C9 C17 C18 -5.9(3)
O3 C15 C17 C9 -177.80(18)
C13 C15 C17 C9 2.3(3)
O3 C15 C17 C18 -0.8(3)
C13 C15 C17 C18 179.3(2)
C9 C17 C18 C19 6.2(3)
C15 C17 C18 C19 -170.7(2)
C9 C17 C18 C21 -173.50(19)
C15 C17 C18 C21 9.6(3)
C17 C18 C19 C20 -1.0(3)
C21 C18 C19 C20 178.80(19)
N2 C8 C20 N1 2.6(3)
C9 C8 C20 N1 -174.2(2)
N2 C8 C20 C19 -178.5(2)
C9 C8 C20 C19 4.7(3)
C18 C19 C20 N1 174.4(2)
C18 C19 C20 C8 -4.5(3)
C19 C18 C21 C22 -117.0(3)
C17 C18 C21 C22 62.7(3)
C19 C18 C21 C27 59.9(3)
C17 C18 C21 C27 -120.3(2)
C27 C21 C22 C23 2.0(4)
C18 C21 C22 C23 179.0(2)
C21 C22 C23 C24 0.1(4)
C22 C23 C24 C26 -1.8(4)
C22 C23 C24 C25 179.8(3)
C23 C24 C26 C27 1.3(4)
C25 C24 C26 C27 179.8(3)
C24 C26 C27 C21 0.9(4)
C22 C21 C27 C26 -2.5(4)
C18 C21 C27 C26 -179.6(2)
C8 C20 N1 C1 0.9(3)
C19 C20 N1 C1 -178.0(2)
C2 C1 N1 C20 176.2(2)
C7 C1 N1 C20 -3.5(3)
C20 C8 N2 C7 -3.2(3)
C9 C8 N2 C7 173.57(19)
C6 C7 N2 C8 -177.7(2)
C1 C7 N2 C8 0.5(3)
C10 C11 O1 C12 -0.5(4)
C13 C11 O1 C12 177.6(2)
C15 C13 O2 C14 -88.9(3)
C11 C13 O2 C14 95.2(3)
C13 C15 O3 C16 -86.0(3)
C17 C15 O3 C16 94.0(3)
